data_7213962
loop_
_publ_author_name
'Li, Ni-Ya'
'Ge, Yu'
'Wang, Tao'
'Wang, Shu-Jun'
'Ji, Xue-Ying'
'Liu, Dong'

_publ_section_title
;
 Construction of a series of coordination polymers based on
 1,4-naphthalenedicarboxylic and flexible dipyridyl ligands
;
_journal_issue 11
_journal_name_full CrystEngComm
_journal_page_first 2168
_journal_paper_doi 10.1039/c3ce42148a
_journal_volume 16
_journal_year 2014
_chemical_formula_moiety 'C24 H19 Ag N2 O4'
_chemical_formula_sum 'C24 H19 Ag N2 O4'
_chemical_formula_weight 507.28
_chemical_name_systematic
; 
 ? 
;
_space_group_IT_number 2
_symmetry_cell_setting triclinic
_symmetry_space_group_name_Hall '-P 1'
_symmetry_space_group_name_H-M 'P -1'
_atom_sites_solution_hydrogens geom
_atom_sites_solution_primary direct
_atom_sites_solution_secondary difmap
_audit_creation_method SHELXL-97
_cell_angle_alpha 103.67(3)
_cell_angle_beta 102.74(3)
_cell_angle_gamma 107.87(3)
_cell_formula_units_Z 2
_cell_length_a 9.7346(19)
_cell_length_b 9.761(2)
_cell_length_c 12.173(2)
_cell_measurement_reflns_used 10429
_cell_measurement_temperature 298(2)
_cell_measurement_theta_max 27.48
_cell_measurement_theta_min 3.05
_cell_volume 1014.6(5)
_computing_cell_refinement 'Bruker SMART'
_computing_data_collection 'Bruker SMART'
_computing_data_reduction 'Bruker SAINT'
_computing_molecular_graphics Diamond
_computing_publication_material 'SHELXTL and PLATON (Spek, 2009)'
_computing_structure_refinement SHELXTL
_computing_structure_solution 'SHELXTL (Sheldrick, 2008)'
_diffrn_ambient_temperature 298(2)
_diffrn_measured_fraction_theta_full 0.998
_diffrn_measured_fraction_theta_max 0.998
_diffrn_measurement_device_type 'CCD area detector'
_diffrn_measurement_method 'phi and omega scans'
_diffrn_radiation_monochromator graphite
_diffrn_radiation_source 'fine-focus sealed tube'
_diffrn_radiation_type MoK\a
_diffrn_radiation_wavelength 0.71073
_diffrn_reflns_av_R_equivalents 0.0258
_diffrn_reflns_av_sigmaI/netI 0.0305
_diffrn_reflns_limit_h_max 11
_diffrn_reflns_limit_h_min -11
_diffrn_reflns_limit_k_max 11
_diffrn_reflns_limit_k_min -11
_diffrn_reflns_limit_l_max 14
_diffrn_reflns_limit_l_min -14
_diffrn_reflns_number 8814
_diffrn_reflns_theta_full 25.05
_diffrn_reflns_theta_max 25.05
_diffrn_reflns_theta_min 3.14
_diffrn_standards_decay_% 0
_diffrn_standards_interval_count 0
_diffrn_standards_interval_time 0
_diffrn_standards_number 0
_exptl_absorpt_coefficient_mu 1.028
_exptl_absorpt_correction_T_max 0.7616
_exptl_absorpt_correction_T_min 0.7148
_exptl_absorpt_correction_type multi-scan
_exptl_absorpt_process_details 'Sadabs, (Sheldrick 2001)'
_exptl_crystal_colour colorless
_exptl_crystal_density_diffrn 1.661
_exptl_crystal_density_method 'not measured'
_exptl_crystal_description block
_exptl_crystal_F_000 512
_exptl_crystal_size_max 0.35
_exptl_crystal_size_mid 0.30
_exptl_crystal_size_min 0.28
_refine_diff_density_max 0.636
_refine_diff_density_min -0.527
_refine_diff_density_rms 0.063
_refine_ls_extinction_method none
_refine_ls_goodness_of_fit_ref 1.114
_refine_ls_hydrogen_treatment constr
_refine_ls_matrix_type full
_refine_ls_number_parameters 281
_refine_ls_number_reflns 3611
_refine_ls_number_restraints 15
_refine_ls_restrained_S_all 1.138
_refine_ls_R_factor_all 0.0413
_refine_ls_R_factor_gt 0.0337
_refine_ls_shift/su_max 0.001
_refine_ls_shift/su_mean 0.000
_refine_ls_structure_factor_coef Fsqd
_refine_ls_weighting_details 'calc w=1/[\s^2^(Fo^2^)+(0.0248P)^2^+0.9467P] where P=(Fo^2^+2Fc^2^)/3'
_refine_ls_weighting_scheme calc
_refine_ls_wR_factor_gt 0.0688
_refine_ls_wR_factor_ref 0.0711
_reflns_number_gt 3249
_reflns_number_total 3611
_reflns_threshold_expression >2sigma(I)
_cod_data_source_file c3ce42148a.txt
_cod_data_source_block 1
_cod_database_code 7213962

loop_
_symmetry_equiv_pos_as_xyz
'x, y, z'
'-x, -y, -z'

loop_
_atom_site_label
_atom_site_type_symbol
_atom_site_fract_x
_atom_site_fract_y
_atom_site_fract_z
_atom_site_U_iso_or_equiv
_atom_site_adp_type
_atom_site_occupancy
_atom_site_symmetry_multiplicity
_atom_site_calc_flag
_atom_site_refinement_flags
Ag1 Ag 0.70875(3) 0.02442(3) 0.57035(2) 0.03905(10) Uani 1 1 d .
N1 N 0.7576(3) 0.2031(3) 0.7419(2) 0.0346(6) Uani 1 1 d .
N2 N 0.7340(3) 0.8469(3) 1.4337(2) 0.0305(6) Uani 1 1 d .
O1 O 0.5555(2) 0.1500(3) 0.4450(2) 0.0403(6) Uani 1 1 d .
O2 O 0.4890(2) 0.1972(3) 0.2739(2) 0.0382(5) Uani 1 1 d .
O3 O 1.2833(3) 0.4049(3) 0.3644(2) 0.0467(6) Uani 1 1 d .
O4 O 1.2227(2) 0.1587(3) 0.2718(2) 0.0384(6) Uani 1 1 d .
H1A H 1.3172 0.1787 0.2839 0.096(18) Uiso 1 1 d R
C1 C 0.7344(3) 0.1905(3) 0.3399(3) 0.0264(7) Uani 1 1 d .
C2 C 0.8626(3) 0.2900(4) 0.4311(3) 0.0316(7) Uani 1 1 d .
H2 H 0.8534 0.3416 0.5021 0.038 Uiso 1 1 calc R
C3 C 1.0080(3) 0.3154(3) 0.4194(3) 0.0304(7) Uani 1 1 d .
H3 H 1.0930 0.3874 0.4814 0.036 Uiso 1 1 calc R
C4 C 1.0274(3) 0.2364(3) 0.3184(3) 0.0253(6) Uani 1 1 d .
C5 C 0.8971(3) 0.1242(3) 0.2230(2) 0.0234(6) Uani 1 1 d .
C6 C 0.7486(3) 0.1036(3) 0.2333(3) 0.0253(6) Uani 1 1 d .
C7 C 0.6192(4) -0.0098(4) 0.1408(3) 0.0364(8) Uani 1 1 d .
H7 H 0.5227 -0.0249 0.1474 0.044 Uiso 1 1 calc R
C8 C 0.6343(4) -0.0971(4) 0.0420(3) 0.0416(8) Uani 1 1 d .
H8 H 0.5482 -0.1709 -0.0180 0.050 Uiso 1 1 calc R
C9 C 0.7789(4) -0.0762(4) 0.0303(3) 0.0371(8) Uani 1 1 d .
H9 H 0.7880 -0.1363 -0.0373 0.045 Uiso 1 1 calc R
C10 C 0.9064(4) 0.0316(4) 0.1176(3) 0.0307(7) Uani 1 1 d .
H10 H 1.0012 0.0449 0.1079 0.037 Uiso 1 1 calc R
C11 C 0.5805(3) 0.1768(3) 0.3548(3) 0.0288(7) Uani 1 1 d .
C12 C 1.1907(3) 0.2750(4) 0.3189(3) 0.0283(7) Uani 1 1 d .
C13 C 0.7299(5) 0.3284(4) 0.7400(3) 0.0465(9) Uani 1 1 d .
H13 H 0.7083 0.3469 0.6678 0.056 Uiso 1 1 calc R
C14 C 0.7319(5) 0.4317(4) 0.8402(3) 0.0549(11) Uani 1 1 d .
H14 H 0.7112 0.5170 0.8342 0.066 Uiso 1 1 calc R
C15 C 0.7643(5) 0.4098(4) 0.9491(3) 0.0492(10) Uani 1 1 d .
C16 C 0.7958(5) 0.2818(4) 0.9520(3) 0.0468(9) Uani 1 1 d .
H16 H 0.8196 0.2621 1.0235 0.056 Uiso 1 1 calc R
C17 C 0.7919(4) 0.1830(4) 0.8480(3) 0.0412(8) Uani 1 1 d .
H17 H 0.8144 0.0980 0.8521 0.049 Uiso 1 1 calc R
C18 C 0.7567(7) 0.5214(5) 1.0554(4) 0.0790(13) Uani 1 1 d U
H18A H 0.8303 0.6209 1.0668 0.095 Uiso 1 1 calc R
H18B H 0.6569 0.5268 1.0333 0.095 Uiso 1 1 calc R
C19 C 0.7815(6) 0.4989(4) 1.1691(3) 0.0610(10) Uani 1 1 d U
H19A H 0.8830 0.4988 1.1957 0.073 Uiso 1 1 calc R
H19B H 0.7094 0.3999 1.1604 0.073 Uiso 1 1 calc R
C20 C 0.7649(4) 0.6197(4) 1.2627(3) 0.0424(8) Uani 1 1 d U
C21 C 0.6539(4) 0.5856(4) 1.3174(3) 0.0389(8) Uani 1 1 d .
H21 H 0.5871 0.4854 1.2971 0.047 Uiso 1 1 calc R
C22 C 0.6424(4) 0.7002(4) 1.4020(3) 0.0345(7) Uani 1 1 d .
H22 H 0.5682 0.6746 1.4384 0.041 Uiso 1 1 calc R
C23 C 0.8411(4) 0.8801(4) 1.3805(3) 0.0325(7) Uani 1 1 d .
H23 H 0.9059 0.9813 1.4016 0.039 Uiso 1 1 calc R
C24 C 0.8598(4) 0.7716(4) 1.2962(3) 0.0372(8) Uani 1 1 d .
H24 H 0.9358 0.8000 1.2617 0.045 Uiso 1 1 calc R

loop_
_atom_site_aniso_label
_atom_site_aniso_U_11
_atom_site_aniso_U_22
_atom_site_aniso_U_33
_atom_site_aniso_U_23
_atom_site_aniso_U_13
_atom_site_aniso_U_12
Ag1 0.04913(18) 0.03618(15) 0.02996(15) -0.00026(11) 0.01931(12) 0.01728(12)
N1 0.0404(16) 0.0373(15) 0.0241(14) 0.0018(12) 0.0104(12) 0.0183(13)
N2 0.0399(15) 0.0334(15) 0.0210(13) 0.0064(11) 0.0118(12) 0.0181(13)
O1 0.0332(13) 0.0612(16) 0.0348(13) 0.0188(12) 0.0195(11) 0.0203(12)
O2 0.0275(12) 0.0586(15) 0.0417(13) 0.0209(12) 0.0170(11) 0.0261(12)
O3 0.0305(13) 0.0347(14) 0.0717(18) 0.0161(13) 0.0181(13) 0.0078(11)
O4 0.0230(12) 0.0434(13) 0.0465(14) 0.0033(11) 0.0133(11) 0.0164(10)
C1 0.0243(16) 0.0310(16) 0.0291(16) 0.0107(13) 0.0122(13) 0.0140(14)
C2 0.0317(17) 0.0354(17) 0.0280(16) 0.0041(14) 0.0124(14) 0.0161(15)
C3 0.0247(16) 0.0311(17) 0.0309(17) 0.0037(13) 0.0078(14) 0.0103(14)
C4 0.0230(15) 0.0271(15) 0.0299(16) 0.0116(13) 0.0103(13) 0.0117(13)
C5 0.0252(15) 0.0284(15) 0.0235(15) 0.0119(13) 0.0113(13) 0.0140(13)
C6 0.0227(15) 0.0327(16) 0.0242(15) 0.0101(13) 0.0093(13) 0.0133(13)
C7 0.0232(16) 0.048(2) 0.0342(18) 0.0064(16) 0.0110(14) 0.0130(15)
C8 0.0315(18) 0.046(2) 0.0303(18) -0.0026(15) 0.0048(15) 0.0075(16)
C9 0.0380(19) 0.0431(19) 0.0263(17) 0.0025(15) 0.0115(15) 0.0159(16)
C10 0.0291(17) 0.0405(18) 0.0295(16) 0.0120(14) 0.0166(14) 0.0167(15)
C11 0.0258(16) 0.0311(16) 0.0311(17) 0.0057(14) 0.0140(14) 0.0127(14)
C12 0.0266(16) 0.0366(18) 0.0275(16) 0.0158(14) 0.0100(14) 0.0145(15)
C13 0.070(3) 0.050(2) 0.0266(18) 0.0099(16) 0.0156(18) 0.034(2)
C14 0.099(3) 0.043(2) 0.039(2) 0.0126(17) 0.030(2) 0.045(2)
C15 0.087(3) 0.039(2) 0.0294(19) 0.0080(16) 0.025(2) 0.032(2)
C16 0.075(3) 0.046(2) 0.0236(17) 0.0081(16) 0.0147(18) 0.032(2)
C17 0.059(2) 0.0362(19) 0.0309(18) 0.0047(15) 0.0138(17) 0.0272(18)
C18 0.152(4) 0.054(2) 0.041(2) 0.0062(18) 0.033(2) 0.057(3)
C19 0.107(3) 0.0455(19) 0.0403(18) 0.0064(15) 0.0368(19) 0.0380(19)
C20 0.068(2) 0.0363(18) 0.0316(17) 0.0085(14) 0.0254(17) 0.0269(17)
C21 0.048(2) 0.0306(17) 0.0298(18) 0.0044(14) 0.0123(16) 0.0074(16)
C22 0.0380(19) 0.0348(18) 0.0305(17) 0.0073(14) 0.0161(15) 0.0123(15)
C23 0.0388(19) 0.0298(17) 0.0250(16) 0.0047(13) 0.0097(15) 0.0112(15)
C24 0.044(2) 0.0401(19) 0.0323(18) 0.0097(15) 0.0218(16) 0.0176(16)

loop_
_atom_type_symbol
_atom_type_description
_atom_type_scat_dispersion_real
_atom_type_scat_dispersion_imag
_atom_type_scat_source
C C 0.0033 0.0016 'International Tables Vol C Tables 4.2.6.8 and 6.1.1.4'
H H 0.0000 0.0000 'International Tables Vol C Tables 4.2.6.8 and 6.1.1.4'
Ag Ag -0.8971 1.1015 'International Tables Vol C Tables 4.2.6.8 and 6.1.1.4'
N N 0.0061 0.0033 'International Tables Vol C Tables 4.2.6.8 and 6.1.1.4'
O O 0.0106 0.0060 'International Tables Vol C Tables 4.2.6.8 and 6.1.1.4'

loop_
_geom_angle_atom_site_label_1
_geom_angle_atom_site_label_2
_geom_angle_atom_site_label_3
_geom_angle
_geom_angle_site_symmetry_1
_geom_angle_site_symmetry_3
N2 Ag1 N1 160.63(10) 1_544 .
N2 Ag1 O1 92.96(9) 1_544 2_656
N1 Ag1 O1 98.46(10) . 2_656
N2 Ag1 O1 104.21(8) 1_544 .
N1 Ag1 O1 92.60(9) . .
O1 Ag1 O1 83.74(8) 2_656 .
C13 N1 C17 116.6(3) . .
C13 N1 Ag1 119.3(2) . .
C17 N1 Ag1 123.4(2) . .
C22 N2 C23 117.2(3) . .
C22 N2 Ag1 120.6(2) . 1_566
C23 N2 Ag1 122.2(2) . 1_566
C11 O1 Ag1 119.8(2) . 2_656
C11 O1 Ag1 122.88(19) . .
Ag1 O1 Ag1 96.26(8) 2_656 .
C12 O4 H1A 114.2 . .
C2 C1 C6 119.5(3) . .
C2 C1 C11 118.5(3) . .
C6 C1 C11 122.0(3) . .
C1 C2 C3 121.1(3) . .
C1 C2 H2 119.5 . .
C3 C2 H2 119.5 . .
C4 C3 C2 121.5(3) . .
C4 C3 H3 119.3 . .
C2 C3 H3 119.3 . .
C3 C4 C5 119.6(3) . .
C3 C4 C12 115.6(3) . .
C5 C4 C12 124.9(3) . .
C10 C5 C4 123.6(3) . .
C10 C5 C6 117.8(3) . .
C4 C5 C6 118.6(2) . .
C7 C6 C1 121.2(3) . .
C7 C6 C5 119.1(3) . .
C1 C6 C5 119.6(3) . .
C8 C7 C6 120.8(3) . .
C8 C7 H7 119.6 . .
C6 C7 H7 119.6 . .
C7 C8 C9 120.4(3) . .
C7 C8 H8 119.8 . .
C9 C8 H8 119.8 . .
C10 C9 C8 120.5(3) . .
C10 C9 H9 119.8 . .
C8 C9 H9 119.8 . .
C9 C10 C5 121.4(3) . .
C9 C10 H10 119.3 . .
C5 C10 H10 119.3 . .
O1 C11 O2 125.7(3) . .
O1 C11 C1 118.0(3) . .
O2 C11 C1 116.3(3) . .
O3 C12 O4 124.1(3) . .
O3 C12 C4 120.9(3) . .
O4 C12 C4 115.0(3) . .
N1 C13 C14 122.9(3) . .
N1 C13 H13 118.6 . .
C14 C13 H13 118.6 . .
C15 C14 C13 120.6(3) . .
C15 C14 H14 119.7 . .
C13 C14 H14 119.7 . .
C14 C15 C16 116.7(3) . .
C14 C15 C18 118.8(3) . .
C16 C15 C18 124.4(3) . .
C15 C16 C17 119.7(3) . .
C15 C16 H16 120.2 . .
C17 C16 H16 120.2 . .
N1 C17 C16 123.5(3) . .
N1 C17 H17 118.2 . .
C16 C17 H17 118.2 . .
C19 C18 C15 120.9(4) . .
C19 C18 H18A 107.1 . .
C15 C18 H18A 107.1 . .
C19 C18 H18B 107.1 . .
C15 C18 H18B 107.1 . .
H18A C18 H18B 106.8 . .
C18 C19 C20 113.0(3) . .
C18 C19 H19A 109.0 . .
C20 C19 H19A 109.0 . .
C18 C19 H19B 109.0 . .
C20 C19 H19B 109.0 . .
H19A C19 H19B 107.8 . .
C21 C20 C24 117.0(3) . .
C21 C20 C19 122.2(3) . .
C24 C20 C19 120.7(3) . .
C22 C21 C20 120.1(3) . .
C22 C21 H21 120.0 . .
C20 C21 H21 120.0 . .
N2 C22 C21 122.7(3) . .
N2 C22 H22 118.7 . .
C21 C22 H22 118.7 . .
N2 C23 C24 123.2(3) . .
N2 C23 H23 118.4 . .
C24 C23 H23 118.4 . .
C23 C24 C20 119.8(3) . .
C23 C24 H24 120.1 . .
C20 C24 H24 120.1 . .

loop_
_geom_bond_atom_site_label_1
_geom_bond_atom_site_label_2
_geom_bond_distance
_geom_bond_site_symmetry_2
Ag1 N2 2.215(2) 1_544
Ag1 N1 2.227(3) .
Ag1 O1 2.550(2) 2_656
Ag1 O1 2.656(2) .
N1 C13 1.335(4) .
N1 C17 1.337(4) .
N2 C22 1.341(4) .
N2 C23 1.342(4) .
N2 Ag1 2.215(2) 1_566
O1 C11 1.245(4) .
O1 Ag1 2.549(2) 2_656
O2 C11 1.271(4) .
O3 C12 1.214(4) .
O4 C12 1.305(4) .
O4 H1A 0.8500 .
C1 C2 1.367(4) .
C1 C6 1.433(4) .
C1 C11 1.518(4) .
C2 C3 1.406(4) .
C2 H2 0.9300 .
C3 C4 1.373(4) .
C3 H3 0.9300 .
C4 C5 1.433(4) .
C4 C12 1.516(4) .
C5 C10 1.423(4) .
C5 C6 1.434(4) .
C6 C7 1.418(4) .
C7 C8 1.366(4) .
C7 H7 0.9300 .
C8 C9 1.403(5) .
C8 H8 0.9300 .
C9 C10 1.366(4) .
C9 H9 0.9300 .
C10 H10 0.9300 .
C13 C14 1.379(5) .
C13 H13 0.9300 .
C14 C15 1.375(5) .
C14 H14 0.9300 .
C15 C16 1.381(5) .
C15 C18 1.514(5) .
C16 C17 1.383(4) .
C16 H16 0.9300 .
C17 H17 0.9300 .
C18 C19 1.432(5) .
C18 H18A 0.9700 .
C18 H18B 0.9700 .
C19 C20 1.510(4) .
C19 H19A 0.9700 .
C19 H19B 0.9700 .
C20 C21 1.386(5) .
C20 C24 1.388(5) .
C21 C22 1.381(4) .
C21 H21 0.9300 .
C22 H22 0.9300 .
C23 C24 1.377(4) .
C23 H23 0.9300 .
C24 H24 0.9300 .

loop_
_geom_hbond_atom_site_label_D
_geom_hbond_atom_site_label_H
_geom_hbond_atom_site_label_A
_geom_hbond_distance_DH
_geom_hbond_distance_HA
_geom_hbond_distance_DA
_geom_hbond_angle_DHA
_geom_hbond_site_symmetry_A
O4 H1A O2 0.85 1.66 2.496(3) 166.7 1_655
